data_2010810
loop_
_publ_author_name
'Thomas D. McGrath'
'Mark A. Fox'
'Alan J. Welch'

_publ_section_title
;
 1,2-Ph~2~-9-I-1,2-<i>closo</i>-C~2~B~10~H~9~
;
_journal_issue 4
_journal_name_full 'Acta Crystallographica Section C'
_journal_page_first 487
_journal_page_last 488
_journal_paper_doi 10.1107/S0108270100000743
_journal_volume 56
_journal_year 2000
_chemical_formula_sum 'C14 H19 B10 I'
_chemical_formula_weight 422.29
_chemical_melting_point 449.6(5)
_chemical_name_systematic
;
9-iodo-1,2-diphenyl-1,2-closo-dicarbadodecaborane(9)
;
_space_group_IT_number 14
_symmetry_cell_setting monoclinic
_symmetry_space_group_name_Hall '-P 2yn'
_symmetry_space_group_name_H-M 'P 1 21/n 1'
_audit_creation_method SHELXL-97
_cell_angle_alpha 90.00
_cell_angle_beta 93.460(7)
_cell_angle_gamma 90.00
_cell_formula_units_Z 4
_cell_length_a 9.0913(9)
_cell_length_b 11.4168(11)
_cell_length_c 18.0817(17)
_cell_measurement_reflns_used 32
_cell_measurement_temperature 160(2)
_cell_measurement_theta_max 12.51
_cell_measurement_theta_min 4.84
_cell_volume 1873.3(3)
_computing_cell_refinement XSCANS
_computing_data_collection 'XSCANS (Bruker, 1996)'
_computing_data_reduction 'SHELXTL (Sheldrick, 1999)'
_computing_molecular_graphics SHELXTL
_computing_publication_material SHELXTL
_computing_structure_refinement SHELXTL
_computing_structure_solution SHELXTL
_diffrn_ambient_temperature 160(2)
_diffrn_measured_fraction_theta_full 1.000
_diffrn_measured_fraction_theta_max 1.000
_diffrn_measurement_device_type 'Bruker P4'
_diffrn_measurement_method '\w scans'
_diffrn_radiation_monochromator graphite
_diffrn_radiation_source 'fine-focus sealed tube'
_diffrn_radiation_type MoK\a
_diffrn_radiation_wavelength .71073
_diffrn_reflns_av_R_equivalents .0331
_diffrn_reflns_av_sigmaI/netI .0497
_diffrn_reflns_limit_h_max 10
_diffrn_reflns_limit_h_min -1
_diffrn_reflns_limit_k_max 1
_diffrn_reflns_limit_k_min -13
_diffrn_reflns_limit_l_max 21
_diffrn_reflns_limit_l_min -21
_diffrn_reflns_number 4407
_diffrn_reflns_theta_full 24.99
_diffrn_reflns_theta_max 24.99
_diffrn_reflns_theta_min 2.11
_diffrn_standards_decay_% 1.2
_diffrn_standards_interval_count 97
_diffrn_standards_number 3
_exptl_absorpt_coefficient_mu 1.702
_exptl_absorpt_correction_T_max .815
_exptl_absorpt_correction_T_min .746
_exptl_absorpt_correction_type empirical
_exptl_absorpt_process_details '(SHELXTL; Sheldrick, 1999)'
_exptl_crystal_colour colourless
_exptl_crystal_density_diffrn 1.497
_exptl_crystal_density_method 'not measured'
_exptl_crystal_description block
_exptl_crystal_F_000 824
_exptl_crystal_size_max .40
_exptl_crystal_size_mid .15
_exptl_crystal_size_min .12
_refine_diff_density_max .770
_refine_diff_density_min -.581
_refine_ls_extinction_method none
_refine_ls_goodness_of_fit_ref 1.022
_refine_ls_hydrogen_treatment mixed
_refine_ls_matrix_type full
_refine_ls_number_parameters 253
_refine_ls_number_reflns 3304
_refine_ls_number_restraints 0
_refine_ls_restrained_S_all 1.022
_refine_ls_R_factor_all .0507
_refine_ls_R_factor_gt .0349
_refine_ls_shift/su_max .001
_refine_ls_shift/su_mean .000
_refine_ls_structure_factor_coef Fsqd
_refine_ls_weighting_details 'calc w = 1/[\s^2^(Fo^2^)+(0.0259P)^2^+1.7031P] where P=(Fo^2^+2Fc^2^)/3'
_refine_ls_weighting_scheme calc
_refine_ls_wR_factor_ref .0846
_reflns_number_gt 2628
_reflns_number_total 3304
_reflns_threshold_expression I>2\s(I)
_cod_data_source_file gd1068.cif
_cod_data_source_block I
_cod_depositor_comments
;
The following automatic conversions were performed:

'_chemical_melting_point' value '176 - 177 \%C' was changed to
'449.6(5)' - it was converted from degrees Celsius(C) to Kelvins(K),
the average value was taken and precision was estimated.

Automatic conversion script
Id: cif_fix_values 1646 2011-03-28 12:23:43Z adriana 

The following automatic conversions were performed:

'_chemical_melting_point' value '176 - 177 \%C' was changed to
'449.6(5)' - it was converted from degrees Celsius(C) to Kelvins(K),
the average value was taken and precision was estimated.

Automatic conversion script
Id: cif_fix_values 1715 2011-07-08 13:25:40Z adriana 
;
_cod_original_sg_symbol_H-M 'P 21/n'
_cod_database_code 2010810
_cod_database_fobs_code 2010810

loop_
_symmetry_equiv_pos_as_xyz
'x, y, z'
'-x+1/2, y+1/2, -z+1/2'
'-x, -y, -z'
'x-1/2, -y-1/2, z-1/2'

loop_
_atom_site_label
_atom_site_fract_x
_atom_site_fract_y
_atom_site_fract_z
_atom_site_U_iso_or_equiv
_atom_site_adp_type
_atom_site_calc_flag
_atom_site_refinement_flags
_atom_site_occupancy
_atom_site_disorder_assembly
_atom_site_disorder_group
_atom_site_type_symbol
C1 1.0902(4) .6085(3) .27551(18) .0218(7) Uani d . 1 . . C
C2 .9113(4) .6240(3) .23945(18) .0226(7) Uani d . 1 . . C
B3 1.0333(4) .7399(4) .2348(2) .0259(8) Uani d . 1 . . B
H3 1.019(4) .815(3) .267(2) .031 Uiso d . 1 . . H
B4 1.2090(5) .6780(4) .2200(2) .0274(8) Uani d . 1 . . B
H4 1.308(4) .715(3) .244(2) .033 Uiso d . 1 . . H
B5 1.1870(4) .5219(4) .2183(2) .0263(8) Uani d . 1 . . B
H5 1.270(4) .472(4) .245(2) .032 Uiso d . 1 . . H
B6 .9994(5) .4896(3) .2330(2) .0253(8) Uani d . 1 . . B
H6 .959(4) .422(3) .264(2) .030 Uiso d . 1 . . H
B7 .9093(5) .7029(4) .1588(2) .0290(9) Uani d . 1 . . B
H7 .819(4) .761(4) .147(2) .035 Uiso d . 1 . . H
B8 1.0976(5) .7370(4) .1442(2) .0309(9) Uani d . 1 . . B
H8 1.131(4) .817(4) .117(2) .037 Uiso d . 1 . . H
B9 1.1913(5) .6012(4) .1344(2) .0291(9) Uani d . 1 . . B
I1 1.38279(3) .58482(3) .068280(15) .04696(11) Uani d . 1 . . I
B10 1.0638(5) .4837(4) .1427(2) .0292(9) Uani d . 1 . . B
H10 1.080(4) .399(3) .113(2) .035 Uiso d . 1 . . H
B11 .8893(5) .5485(4) .1569(2) .0279(8) Uani d . 1 . . B
H11 .786(4) .515(4) .141(2) .033 Uiso d . 1 . . H
B12 1.0079(5) .6166(4) .0958(2) .0320(9) Uani d . 1 . . B
H12 .968(5) .617(4) .032(2) .038 Uiso d . 1 . . H
C101 1.1231(4) .6047(3) .35857(18) .0244(7) Uani d . 1 . . C
C102 1.1340(4) .4973(3) .3946(2) .0333(9) Uani d . 1 . . C
H102 1.1154 .4270 .3675 .040 Uiso calc R 1 . . H
C103 1.1719(5) .4922(4) .4703(2) .0466(11) Uani d . 1 . . C
H103 1.1795 .4188 .4950 .056 Uiso calc R 1 . . H
C104 1.1985(5) .5953(4) .5093(2) .0447(10) Uani d . 1 . . C
H104 1.2231 .5923 .5611 .054 Uiso calc R 1 . . H
C105 1.1898(4) .7016(4) .4741(2) .0397(10) Uani d . 1 . . C
H105 1.2090 .7716 .5015 .048 Uiso calc R 1 . . H
C106 1.1527(4) .7071(4) .3983(2) .0318(8) Uani d . 1 . . C
H106 1.1476 .7807 .3738 .038 Uiso calc R 1 . . H
C201 .7898(4) .6314(3) .29228(18) .0234(7) Uani d . 1 . . C
C202 .6820(4) .5448(3) .2902(2) .0300(8) Uani d . 1 . . C
H202 .6860 .4820 .2559 .036 Uiso calc R 1 . . H
C203 .5680(4) .5498(4) .3383(2) .0373(9) Uani d . 1 . . C
H203 .4942 .4908 .3363 .045 Uiso calc R 1 . . H
C204 .5615(4) .6401(4) .3889(2) .0365(9) Uani d . 1 . . C
H204 .4837 .6432 .4217 .044 Uiso calc R 1 . . H
C205 .6691(4) .7258(3) .39156(19) .0316(8) Uani d . 1 . . C
H205 .6652 .7879 .4264 .038 Uiso calc R 1 . . H
C206 .7829(4) .7220(3) .34364(18) .0276(7) Uani d . 1 . . C
H206 .8563 .7813 .3459 .033 Uiso calc R 1 . . H

loop_
_atom_site_aniso_label
_atom_site_aniso_U_11
_atom_site_aniso_U_22
_atom_site_aniso_U_33
_atom_site_aniso_U_12
_atom_site_aniso_U_13
_atom_site_aniso_U_23
C1 .0196(15) .0217(18) .0243(16) .0008(13) .0024(13) .0004(13)
C2 .0219(16) .0205(16) .0251(16) -.0004(14) -.0010(13) .0004(14)
B3 .0257(19) .022(2) .0297(19) .0018(17) .0038(16) .0032(17)
B4 .025(2) .026(2) .031(2) -.0039(17) .0042(17) -.0020(17)
B5 .025(2) .028(2) .0266(19) .0045(17) .0040(16) -.0030(17)
B6 .027(2) .021(2) .0276(19) .0011(16) .0006(16) -.0025(16)
B7 .031(2) .030(2) .0260(19) .0058(18) .0042(16) .0042(17)
B8 .033(2) .030(2) .031(2) .0025(19) .0091(17) .0074(18)
B9 .027(2) .033(2) .0288(19) -.0001(18) .0078(16) .0015(17)
I1 .04321(17) .05530(19) .04485(16) .00590(14) .02312(12) .00002(14)
B10 .028(2) .028(2) .031(2) .0006(18) .0014(17) -.0038(17)
B11 .029(2) .027(2) .0274(19) .0003(17) -.0011(16) -.0016(16)
B12 .034(2) .035(2) .026(2) .0061(19) .0008(17) .0033(17)
C101 .0198(16) .0286(19) .0247(16) .0032(14) -.0007(13) .0000(14)
C102 .037(2) .036(2) .0264(18) .0048(17) -.0046(16) .0007(16)
C103 .054(3) .051(3) .033(2) .004(2) -.007(2) .0096(19)
C104 .043(2) .065(3) .0253(18) .002(2) -.0053(16) -.004(2)
C105 .031(2) .051(3) .036(2) .0044(19) -.0042(17) -.0154(19)
C106 .0249(17) .036(2) .0346(19) .0029(16) .0003(15) -.0060(17)
C201 .0207(16) .0233(16) .0261(16) .0035(14) -.0003(13) .0045(14)
C202 .0249(18) .0282(19) .0369(19) -.0020(15) .0027(15) -.0007(16)
C203 .0250(18) .038(2) .048(2) -.0064(17) .0021(17) .0046(18)
C204 .0275(19) .044(2) .039(2) .0071(18) .0088(16) .0067(19)
C205 .0293(18) .037(2) .0286(17) .0073(17) .0029(15) -.0015(16)
C206 .0236(17) .0283(19) .0307(17) .0005(15) -.0006(14) .0018(15)

loop_
_atom_type_symbol
_atom_type_description
_atom_type_scat_dispersion_real
_atom_type_scat_dispersion_imag
_atom_type_scat_source
C C .0033 .0016 'International Tables Vol C Tables 4.2.6.8 and 6.1.1.4'
H H .0000 .0000 'International Tables Vol C Tables 4.2.6.8 and 6.1.1.4'
B B .0013 .0007 'International Tables Vol C Tables 4.2.6.8 and 6.1.1.4'
I I -.4742 1.8119 'International Tables Vol C Tables 4.2.6.8 and 6.1.1.4'

loop_
_geom_angle_atom_site_label_1
_geom_angle_atom_site_label_2
_geom_angle_atom_site_label_3
_geom_angle
_geom_angle_publ_flag
C101 C1 B5 120.3(3) ?
C101 C1 B4 120.0(3) ?
B5 C1 B4 63.1(2) ?
C101 C1 C2 120.2(3) ?
B5 C1 C2 109.7(3) ?
B4 C1 C2 110.2(3) ?
C101 C1 B3 118.8(3) ?
B5 C1 B3 113.2(3) ?
B4 C1 B3 62.2(2) ?
C2 C1 B3 60.1(2) ?
C101 C1 B6 118.3(3) ?
B5 C1 B6 62.0(2) ?
B4 C1 B6 113.6(3) ?
C2 C1 B6 60.2(2) ?
B3 C1 B6 111.4(3) ?
C201 C2 B7 122.7(3) ?
C201 C2 B11 121.7(3) ?
B7 C2 B11 62.0(2) ?
C201 C2 C1 118.5(3) ?
B7 C2 C1 109.7(3) ?
B11 C2 C1 109.5(3) ?
C201 C2 B3 118.9(3) ?
B7 C2 B3 62.0(2) ?
B11 C2 B3 112.4(3) ?
C1 C2 B3 60.3(2) ?
C201 C2 B6 116.8(3) ?
B7 C2 B6 112.9(3) ?
B11 C2 B6 62.0(2) ?
C1 C2 B6 60.5(2) ?
B3 C2 B6 111.9(3) ?
C2 B3 C1 59.6(2) ?
C2 B3 B8 106.2(3) ?
C1 B3 B8 105.6(3) ?
C2 B3 B7 58.5(2) ?
C1 B3 B7 106.4(3) ?
B8 B3 B7 60.6(2) ?
C2 B3 B4 106.7(3) ?
C1 B3 B4 58.3(2) ?
B8 B3 B4 60.4(2) ?
B7 B3 B4 108.8(3) ?
C2 B3 H3 120(2) ?
C1 B3 H3 121(2) ?
B8 B3 H3 126(2) ?
B7 B3 H3 122(2) ?
B4 B3 H3 123(2) ?
C1 B4 B9 104.8(3) ?
C1 B4 B3 59.5(2) ?
B9 B4 B3 106.9(3) ?
C1 B4 B8 106.0(3) ?
B9 B4 B8 60.0(2) ?
B3 B4 B8 59.6(2) ?
C1 B4 B5 58.4(2) ?
B9 B4 B5 59.4(2) ?
B3 B4 B5 107.2(3) ?
B8 B4 B5 107.7(3) ?
C1 B4 H4 119(2) ?
B9 B4 H4 126(2) ?
B3 B4 H4 121(2) ?
B8 B4 H4 126(2) ?
B5 B4 H4 120(2) ?
C1 B5 B10 106.6(3) ?
C1 B5 B9 105.2(3) ?
B10 B5 B9 60.6(2) ?
C1 B5 B6 59.8(2) ?
B10 B5 B6 59.8(2) ?
B9 B5 B6 107.8(3) ?
C1 B5 B4 58.4(2) ?
B10 B5 B4 108.9(3) ?
B9 B5 B4 59.9(2) ?
B6 B5 B4 108.1(3) ?
C1 B5 H5 115(2) ?
B10 B5 H5 129(2) ?
B9 B5 H5 128(2) ?
B6 B5 H5 120(2) ?
B4 B5 H5 117(2) ?
C2 B6 C1 59.36(19) ?
C2 B6 B10 105.9(3) ?
C1 B6 B10 105.2(3) ?
C2 B6 B5 106.0(3) ?
C1 B6 B5 58.1(2) ?
B10 B6 B5 59.8(2) ?
C2 B6 B11 58.6(2) ?
C1 B6 B11 105.9(3) ?
B10 B6 B11 60.2(2) ?
B5 B6 B11 107.7(3) ?
C2 B6 H6 116(2) ?
C1 B6 H6 121(2) ?
B10 B6 H6 128(2) ?
B5 B6 H6 128(2) ?
B11 B6 H6 120(2) ?
C2 B7 B11 59.3(2) ?
C2 B7 B3 59.5(2) ?
B11 B7 B3 108.1(3) ?
C2 B7 B12 105.8(3) ?
B11 B7 B12 59.6(2) ?
B3 B7 B12 107.8(3) ?
C2 B7 B8 106.2(3) ?
B11 B7 B8 108.2(3) ?
B3 B7 B8 59.6(2) ?
B12 B7 B8 60.4(2) ?
C2 B7 H7 118(2) ?
B11 B7 H7 123(2) ?
B3 B7 H7 117(2) ?
B12 B7 H7 129(2) ?
B8 B7 H7 124(2) ?
B3 B8 B9 107.1(3) ?
B3 B8 B4 60.1(2) ?
B9 B8 B4 59.7(2) ?
B3 B8 B7 59.8(2) ?
B9 B8 B7 107.0(3) ?
B4 B8 B7 107.9(3) ?
B3 B8 B12 107.3(3) ?
B9 B8 B12 59.5(2) ?
B4 B8 B12 107.7(3) ?
B7 B8 B12 59.7(2) ?
B3 B8 H8 121(2) ?
B9 B8 H8 123(2) ?
B4 B8 H8 120(2) ?
B7 B8 H8 123(2) ?
B12 B8 H8 124(2) ?
B5 B9 B12 108.6(3) ?
B5 B9 B4 60.7(2) ?
B12 B9 B4 109.1(3) ?
B5 B9 B8 108.9(3) ?
B12 B9 B8 60.7(2) ?
B4 B9 B8 60.2(2) ?
B5 B9 B10 59.7(2) ?
B12 B9 B10 60.6(2) ?
B4 B9 B10 108.8(3) ?
B8 B9 B10 109.2(3) ?
B5 B9 I1 119.1(2) y
B12 B9 I1 123.7(2) y
B4 B9 I1 119.1(2) y
B8 B9 I1 122.1(2) y
B10 B9 I1 121.7(3) y
B5 B10 B6 60.4(2) ?
B5 B10 B11 108.2(3) ?
B6 B10 B11 60.3(2) ?
B5 B10 B9 59.7(2) ?
B6 B10 B9 107.6(3) ?
B11 B10 B9 106.7(3) ?
B5 B10 B12 107.7(3) ?
B6 B10 B12 107.7(3) ?
B11 B10 B12 59.2(2) ?
B9 B10 B12 59.5(2) ?
B5 B10 H10 119(2) ?
B6 B10 H10 123(2) ?
B11 B10 H10 125(2) ?
B9 B10 H10 120(2) ?
B12 B10 H10 123(2) ?
C2 B11 B12 106.1(3) ?
C2 B11 B7 58.7(2) ?
B12 B11 B7 60.6(2) ?
C2 B11 B10 105.9(3) ?
B12 B11 B10 60.7(2) ?
B7 B11 B10 108.9(3) ?
C2 B11 B6 59.3(2) ?
B12 B11 B6 108.2(3) ?
B7 B11 B6 108.0(3) ?
B10 B11 B6 59.5(2) ?
C2 B11 H11 119(2) ?
B12 B11 H11 124(2) ?
B7 B11 H11 118(2) ?
B10 B11 H11 127(2) ?
B6 B11 H11 122(2) ?
B11 B12 B9 107.7(3) ?
B11 B12 B7 59.8(2) ?
B9 B12 B7 107.4(3) ?
B11 B12 B10 60.0(2) ?
B9 B12 B10 60.0(2) ?
B7 B12 B10 107.7(3) ?
B11 B12 B8 107.9(3) ?
B9 B12 B8 59.8(2) ?
B7 B12 B8 59.9(2) ?
B10 B12 B8 108.0(3) ?
B11 B12 H12 117(2) ?
B9 B12 H12 127(2) ?
B7 B12 H12 119(2) ?
B10 B12 H12 122(2) ?
B8 B12 H12 125(2) ?
C102 C101 C106 119.6(3) ?
C102 C101 C1 119.7(3) ?
C106 C101 C1 120.5(3) ?
C101 C102 C103 120.3(4) ?
C101 C102 H102 119.8 ?
C103 C102 H102 119.8 ?
C104 C103 C102 119.3(4) ?
C104 C103 H103 120.4 ?
C102 C103 H103 120.4 ?
C105 C104 C103 120.9(3) ?
C105 C104 H104 119.5 ?
C103 C104 H104 119.5 ?
C104 C105 C106 120.0(4) ?
C104 C105 H105 120.0 ?
C106 C105 H105 120.0 ?
C101 C106 C105 119.9(4) ?
C101 C106 H106 120.0 ?
C105 C106 H106 120.0 ?
C202 C201 C206 119.0(3) ?
C202 C201 C2 119.1(3) ?
C206 C201 C2 121.9(3) ?
C201 C202 C203 120.2(4) ?
C201 C202 H202 119.9 ?
C203 C202 H202 119.9 ?
C204 C203 C202 120.5(4) ?
C204 C203 H203 119.8 ?
C202 C203 H203 119.8 ?
C203 C204 C205 119.5(3) ?
C203 C204 H204 120.3 ?
C205 C204 H204 120.3 ?
C204 C205 C206 120.5(3) ?
C204 C205 H205 119.7 ?
C206 C205 H205 119.7 ?
C205 C206 C201 120.3(3) ?
C205 C206 H206 119.9 ?
C201 C206 H206 119.9 ?

loop_
_geom_bond_atom_site_label_1
_geom_bond_atom_site_label_2
_geom_bond_site_symmetry_2
_geom_bond_distance
_geom_bond_publ_flag
C1 C101 . 1.514(4) y
C1 B5 . 1.713(5) ?
C1 B4 . 1.713(5) ?
C1 C2 . 1.724(4) y
C1 B3 . 1.736(5) ?
C1 B6 . 1.744(5) ?
C2 C201 . 1.506(5) y
C2 B7 . 1.714(5) ?
C2 B11 . 1.724(5) ?
C2 B3 . 1.732(5) ?
C2 B6 . 1.738(5) ?
B3 B8 . 1.773(5) ?
B3 B7 . 1.776(6) ?
B3 B4 . 1.783(6) ?
B3 H3 . 1.05(4) ?
B4 B9 . 1.779(6) ?
B4 B8 . 1.787(6) ?
B4 B5 . 1.793(6) ?
B4 H4 . 1.06(3) ?
B5 B10 . 1.768(6) ?
B5 B9 . 1.770(6) ?
B5 B6 . 1.781(6) ?
B5 H5 . 1.04(4) ?
B6 B10 . 1.770(6) ?
B6 B11 . 1.784(6) ?
B6 H6 . 1.02(3) ?
B7 B11 . 1.771(6) ?
B7 B12 . 1.787(6) ?
B7 B8 . 1.791(6) ?
B7 H7 . 1.07(4) ?
B8 B9 . 1.783(6) ?
B8 B12 . 1.799(6) ?
B8 H8 . 1.08(4) ?
B9 B12 . 1.777(6) ?
B9 B10 . 1.786(6) ?
B9 I1 . 2.178(4) y
B10 B11 . 1.784(6) ?
B10 B12 . 1.797(6) ?
B10 H10 . 1.12(4) ?
B11 B12 . 1.769(6) ?
B11 H11 . 1.04(4) ?
B12 H12 . 1.21(3) ?
C101 C102 . 1.388(5) ?
C101 C106 . 1.390(5) ?
C102 C103 . 1.393(5) ?
C102 H102 . .9500 ?
C103 C104 . 1.387(6) ?
C103 H103 . .9500 ?
C104 C105 . 1.370(6) ?
C104 H104 . .9500 ?
C105 C106 . 1.394(5) ?
C105 H105 . .9500 ?
C106 H106 . .9500 ?
C201 C202 . 1.391(5) ?
C201 C206 . 1.394(5) ?
C202 C203 . 1.393(5) ?
C202 H202 . .9500 ?
C203 C204 . 1.383(6) ?
C203 H203 . .9500 ?
C204 C205 . 1.383(6) ?
C204 H204 . .9500 ?
C205 C206 . 1.390(5) ?
C205 H205 . .9500 ?
C206 H206 . .9500 ?

loop_
_geom_torsion_atom_site_label_1
_geom_torsion_atom_site_label_2
_geom_torsion_atom_site_label_3
_geom_torsion_atom_site_label_4
_geom_torsion
_geom_torsion_publ_flag
C1 C2 C201 C202 -117.3(3) y
C1 C2 C201 C206 62.1(4) y
C2 C1 C101 C102 94.3(4) y
C2 C1 C101 C106 -90.2(4) y
